data_9007524
loop_
_publ_author_name
'Kohatsu, I.'
'Wuensch, B. J.'

_publ_section_title
;
 The crystal structure of aikinite, PbCuBiS3
 Note: B(3,3) altered for Pb and Cu, in order to reproduce Biso
;
_journal_name_full 'Acta Crystallographica, Section B'
_journal_page_first 1245
_journal_page_last 1252
_journal_paper_doi 10.1107/S0567740871003819
_journal_volume 27
_journal_year 1971
_chemical_formula_sum 'Bi Cu Pb S3'
_chemical_name_mineral Aikinite
_space_group_IT_number 62
_symmetry_space_group_name_Hall '-P 2ac 2n'
_symmetry_space_group_name_H-M 'P n m a'
_cell_angle_alpha 90
_cell_angle_beta 90
_cell_angle_gamma 90
_cell_length_a 11.608
_cell_length_b 4.0279
_cell_length_c 11.275
_cell_formula_units_Z 4
_cell_volume 527.172
_database_code_amcsd 0009395
_exptl_crystal_density_diffrn 7.256
_cod_original_formula_sum 'Pb Cu Bi S3'
_cod_database_code 9007524

loop_
_space_group_symop_operation_xyz
x,y,z
x,1/2-y,z
-x,1/2+y,-z
1/2-x,1/2+y,1/2+z
1/2+x,1/2-y,1/2-z
1/2+x,y,1/2-z
1/2-x,-y,1/2+z
-x,-y,-z

loop_
_atom_site_aniso_label
_atom_site_aniso_U_11
_atom_site_aniso_U_22
_atom_site_aniso_U_33
_atom_site_aniso_U_12
_atom_site_aniso_U_13
_atom_site_aniso_U_23
Pb 0.08192 0.00279 0.01829 0.00000 -0.05769 0.00000
Cu 0.02184 0.03929 0.04122 0.00000 -0.00066 0.00000
Bi 0.01092 0.01496 0.02834 0.00000 0.00133 0.00000
S1 0.01775 0.02096 0.01868 0.00000 0.00597 0.00000
S2 0.00887 0.00789 0.03285 0.00000 0.00464 0.00000
S3 0.01843 0.00682 0.00708 0.00000 0.00133 0.00000

loop_
_atom_site_label
_atom_site_fract_x
_atom_site_fract_y
_atom_site_fract_z
_atom_site_U_iso_or_equiv
Pb 0.33320 0.25000 0.48800 0.03420
Cu 0.23200 0.25000 0.20810 0.03407
Bi 0.01850 0.25000 0.68120 0.01811
S1 0.04540 0.25000 0.13730 0.01925
S2 0.37950 0.25000 0.05530 0.01646
S3 0.21460 0.25000 0.80360 0.01064

loop_
_cod_related_entry_id
_cod_related_entry_database
_cod_related_entry_code
1 AMCSD 0009395
